data_4309272
loop_
_publ_author_name
'Fiona H. Fry'
'Brenda A. Dougan'
'Nichola McCann'
'Christopher J. Ziegler'
'Nicola E. Brasch'

_publ_section_title
;
Characterization of Novel Vanadium(III)/Acetate Clusters Formed in Aqueous
Solution
;
_journal_name_full 'Inorganic Chemistry'
_journal_page_first 5197
_journal_page_last 5199
_journal_paper_doi 10.1021/ic050336f
_journal_volume 44
_journal_year 2005
_chemical_formula_sum 'C12 H31 Cl O19.5 V3'
_chemical_formula_weight 675.64
_chemical_name_systematic
; 
 ? 
;
_space_group_IT_number 18
_symmetry_cell_setting orthorhombic
_symmetry_space_group_name_Hall 'P 2 2ab'
_symmetry_space_group_name_H-M 'P 21 21 2'
_atom_sites_solution_hydrogens geom
_atom_sites_solution_primary direct
_atom_sites_solution_secondary difmap
_audit_creation_method SHELXL-97
_cell_angle_alpha 90.00
_cell_angle_beta 90.00
_cell_angle_gamma 90.00
_cell_formula_units_Z 4
_cell_length_a 13.6094(14)
_cell_length_b 23.118(2)
_cell_length_c 9.1340(10)
_cell_measurement_reflns_used 8379
_cell_measurement_temperature 100(2)
_cell_measurement_theta_max 27.43
_cell_measurement_theta_min 2.23
_cell_volume 2873.8(5)
_computing_cell_refinement 'Bruker SMART'
_computing_data_collection 'Bruker SMART'
_computing_data_reduction 'Bruker SAINT'
_computing_molecular_graphics 'Bruker SHELXTL'
_computing_publication_material 'Bruker SHELXTL'
_computing_structure_refinement 'SHELXL-97 (Sheldrick, 1997)'
_computing_structure_solution 'SHELXS-97 (Sheldrick, 1990)'
_diffrn_ambient_temperature 100(2)
_diffrn_measured_fraction_theta_full 0.982
_diffrn_measured_fraction_theta_max 0.982
_diffrn_measurement_device_type 'CCD area detector'
_diffrn_measurement_method 'phi and omega scans'
_diffrn_radiation_monochromator graphite
_diffrn_radiation_source 'fine-focus sealed tube'
_diffrn_radiation_type MoK\a
_diffrn_radiation_wavelength 0.71073
_diffrn_reflns_av_R_equivalents 0.0434
_diffrn_reflns_av_sigmaI/netI 0.0430
_diffrn_reflns_limit_h_max 17
_diffrn_reflns_limit_h_min -17
_diffrn_reflns_limit_k_max 29
_diffrn_reflns_limit_k_min -30
_diffrn_reflns_limit_l_max 12
_diffrn_reflns_limit_l_min -11
_diffrn_reflns_number 25588
_diffrn_reflns_theta_full 28.25
_diffrn_reflns_theta_max 28.25
_diffrn_reflns_theta_min 1.74
_exptl_absorpt_coefficient_mu 1.123
_exptl_absorpt_correction_T_max 0.6622
_exptl_absorpt_correction_T_min 0.5570
_exptl_absorpt_correction_type 'emprical SADABS'
_exptl_crystal_colour purple
_exptl_crystal_density_diffrn 1.562
_exptl_crystal_density_meas 0
_exptl_crystal_density_method 'not measured'
_exptl_crystal_description block
_exptl_crystal_F_000 1380
_exptl_crystal_size_max 0.40
_exptl_crystal_size_mid 0.40
_exptl_crystal_size_min 0.40
_platon_squeeze_details ' ?'
_refine_diff_density_max 0.773
_refine_diff_density_min -1.016
_refine_diff_density_rms 0.103
_refine_ls_abs_structure_details 'Flack H D (1983), Acta Cryst. A39, 876-881'
_refine_ls_abs_structure_Flack 0.18(2)
_refine_ls_extinction_method none
_refine_ls_goodness_of_fit_ref 1.064
_refine_ls_hydrogen_treatment mixed
_refine_ls_matrix_type full
_refine_ls_number_parameters 320
_refine_ls_number_reflns 6895
_refine_ls_number_restraints 6
_refine_ls_restrained_S_all 1.066
_refine_ls_R_factor_all 0.0453
_refine_ls_R_factor_gt 0.0431
_refine_ls_shift/su_max 0.001
_refine_ls_shift/su_mean 0.000
_refine_ls_structure_factor_coef Fsqd
_refine_ls_weighting_details 'calc w=1/[\s^2^(Fo^2^)+(0.0652P)^2^+1.4028P] where P=(Fo^2^+2Fc^2^)/3'
_refine_ls_weighting_scheme calc
_refine_ls_wR_factor_gt 0.1083
_refine_ls_wR_factor_ref 0.1094
_reflns_number_gt 6563
_reflns_number_total 6895
_reflns_threshold_expression >2sigma(I)
_cod_data_source_file ic050336from20050609_015251_2.cif
_cod_data_source_block '[V3(mu3-O)(mu-OOCCH3)6(OH2)3]Cl.3.5H2O'
_cod_depositor_comments
;
The following automatic conversions were performed:
'_symmetry_cell_setting' value 'Orthorhombic' changed to 'orthorhombic'
according to '/home/saulius/struct/CIF-dictionaries/cif_core.dic'
dictionary named 'cif_core.dic' version 2.4.1 from 2010-06-29.

Automatic conversion script
Id: cif_fix_enum 1527 2010-12-29 10:47:43Z saulius 
;
_cod_original_cell_volume 2873.7(5)
_cod_database_code 4309272

loop_
_symmetry_equiv_pos_as_xyz
'x, y, z'
'-x, -y, z'
'-x+1/2, y+1/2, -z'
'x+1/2, -y+1/2, -z'

loop_
_atom_site_label
_atom_site_type_symbol
_atom_site_fract_x
_atom_site_fract_y
_atom_site_fract_z
_atom_site_U_iso_or_equiv
_atom_site_adp_type
_atom_site_occupancy
_atom_site_symmetry_multiplicity
_atom_site_calc_flag
_atom_site_refinement_flags
_atom_site_disorder_assembly
_atom_site_disorder_group
C1 C 0.3637(2) 0.47257(12) 0.5418(4) 0.0162(6) Uani 1 1 d . . .
C2 C 0.3767(4) 0.53598(15) 0.5054(5) 0.0368(10) Uani 1 1 d . . .
H2A H 0.3135 0.5559 0.5152 0.055 Uiso 1 1 calc R . .
H2B H 0.4005 0.5398 0.4046 0.055 Uiso 1 1 calc R . .
H2C H 0.4244 0.5532 0.5728 0.055 Uiso 1 1 calc R . .
C3 C 0.1597(2) 0.36587(12) 0.6272(3) 0.0158(6) Uani 1 1 d . . .
C4 C 0.0488(2) 0.36297(15) 0.6340(4) 0.0205(7) Uani 1 1 d . . .
H4A H 0.0288 0.3258 0.6757 0.031 Uiso 1 1 calc R . .
H4B H 0.0218 0.3668 0.5350 0.031 Uiso 1 1 calc R . .
H4C H 0.0241 0.3945 0.6955 0.031 Uiso 1 1 calc R . .
C5 C 0.5637(2) 0.37918(14) 0.8452(3) 0.0173(6) Uani 1 1 d . . .
C6 C 0.6524(3) 0.40884(16) 0.9076(4) 0.0248(7) Uani 1 1 d . . .
H6A H 0.6659 0.4441 0.8517 0.037 Uiso 1 1 calc R . .
H6B H 0.7092 0.3829 0.9018 0.037 Uiso 1 1 calc R . .
H6C H 0.6400 0.4189 1.0102 0.037 Uiso 1 1 calc R . .
C7 C 0.3655(2) 0.27029(14) 0.9468(3) 0.0177(6) Uani 1 1 d . . .
C8 C 0.3313(3) 0.23090(16) 1.0658(4) 0.0341(9) Uani 1 1 d . . .
H8A H 0.3545 0.1915 1.0462 0.051 Uiso 1 1 calc R . .
H8B H 0.2594 0.2312 1.0696 0.051 Uiso 1 1 calc R . .
H8C H 0.3577 0.2442 1.1598 0.051 Uiso 1 1 calc R . .
C9 C 0.5451(2) 0.31252(14) 0.3585(4) 0.0169(6) Uani 1 1 d . . .
C10 C 0.6216(3) 0.30730(19) 0.2407(4) 0.0293(8) Uani 1 1 d . . .
H10A H 0.6551 0.3445 0.2284 0.044 Uiso 1 1 calc R . .
H10B H 0.5901 0.2963 0.1483 0.044 Uiso 1 1 calc R . .
H10C H 0.6697 0.2777 0.2684 0.044 Uiso 1 1 calc R . .
C11 C 0.3363(2) 0.22032(14) 0.4729(3) 0.0183(6) Uani 1 1 d . . .
C12 C 0.2906(3) 0.16481(14) 0.4233(4) 0.0221(7) Uani 1 1 d . . .
H12A H 0.3375 0.1434 0.3626 0.033 Uiso 1 1 calc R . .
H12B H 0.2314 0.1732 0.3659 0.033 Uiso 1 1 calc R . .
H12C H 0.2728 0.1415 0.5088 0.033 Uiso 1 1 calc R . .
Cl1 Cl 0.38720(12) 0.00914(6) 0.48121(18) 0.0618(4) Uani 1 1 d . . .
O1 O 0.39206(15) 0.33879(8) 0.6317(2) 0.0118(4) Uani 1 1 d . . .
O2 O 0.27828(17) 0.36349(10) 0.2377(2) 0.0171(5) Uani 1 1 d D . .
O3 O 0.29286(18) 0.43772(10) 0.9520(3) 0.0195(5) Uani 1 1 d D . .
O4 O 0.58700(17) 0.21555(11) 0.7105(3) 0.0214(5) Uani 1 1 d D . .
O5 O 0.36575(18) 0.43652(10) 0.4376(3) 0.0203(5) Uani 1 1 d . . .
O6 O 0.19979(17) 0.35989(14) 0.5060(3) 0.0313(6) Uani 1 1 d . . .
O7 O 0.35231(18) 0.45912(9) 0.6732(3) 0.0207(5) Uani 1 1 d . . .
O8 O 0.20455(17) 0.37255(12) 0.7461(3) 0.0253(6) Uani 1 1 d . . .
O9 O 0.48238(17) 0.40350(11) 0.8647(3) 0.0241(5) Uani 1 1 d . . .
O10 O 0.33146(19) 0.32153(10) 0.9449(3) 0.0241(5) Uani 1 1 d . . .
O11 O 0.57690(17) 0.33355(11) 0.7727(3) 0.0221(5) Uani 1 1 d . . .
O12 O 0.42505(18) 0.25104(11) 0.8547(3) 0.0248(5) Uani 1 1 d . . .
O13 O 0.56302(16) 0.28954(11) 0.4795(3) 0.0214(5) Uani 1 1 d . . .
O14 O 0.40188(16) 0.21844(10) 0.5698(3) 0.0249(5) Uani 1 1 d . . .
O15 O 0.46640(18) 0.33860(11) 0.3284(3) 0.0241(5) Uani 1 1 d . . .
O16 O 0.3064(2) 0.26668(10) 0.4150(3) 0.0338(7) Uani 1 1 d . . .
V1 V 0.34006(4) 0.35026(2) 0.43843(5) 0.01176(11) Uani 1 1 d . . .
V2 V 0.34680(4) 0.38595(2) 0.79217(5) 0.01183(11) Uani 1 1 d . . .
V3 V 0.48690(4) 0.27867(2) 0.66751(6) 0.01315(11) Uani 1 1 d . . .
H5 H 0.593(3) 0.2041(15) 0.807(2) 0.012(8) Uiso 1 1 d D . .
H1 H 0.287(3) 0.3556(16) 0.145(2) 0.014(9) Uiso 1 1 d D . .
H2 H 0.229(3) 0.3906(18) 0.223(6) 0.050(15) Uiso 1 1 d D . .
H4 H 0.348(3) 0.452(2) 1.002(5) 0.041(13) Uiso 1 1 d D . .
H6 H 0.631(3) 0.202(2) 0.638(4) 0.037(13) Uiso 1 1 d D . .
H3 H 0.245(4) 0.463(2) 0.917(8) 0.07(2) Uiso 1 1 d D . .

loop_
_atom_site_aniso_label
_atom_site_aniso_U_11
_atom_site_aniso_U_22
_atom_site_aniso_U_33
_atom_site_aniso_U_23
_atom_site_aniso_U_13
_atom_site_aniso_U_12
C1 0.0110(14) 0.0106(12) 0.0271(17) 0.0003(12) 0.0047(11) -0.0014(10)
C2 0.055(3) 0.0130(15) 0.042(2) 0.0019(15) 0.025(2) -0.0065(16)
C3 0.0101(13) 0.0152(13) 0.0222(15) 0.0034(11) 0.0015(12) -0.0005(12)
C4 0.0135(14) 0.0286(17) 0.0193(17) 0.0004(13) 0.0024(12) -0.0014(13)
C5 0.0144(14) 0.0229(15) 0.0147(14) 0.0028(13) -0.0017(11) -0.0028(12)
C6 0.0147(15) 0.0330(17) 0.0266(17) -0.0014(14) -0.0070(13) -0.0046(14)
C7 0.0151(14) 0.0226(15) 0.0154(14) 0.0001(12) -0.0015(11) -0.0024(12)
C8 0.053(2) 0.0238(17) 0.0252(18) 0.0054(14) 0.0150(19) -0.0021(17)
C9 0.0116(14) 0.0178(14) 0.0212(17) -0.0068(13) 0.0042(11) -0.0010(12)
C10 0.0223(17) 0.047(2) 0.0189(17) -0.0016(16) 0.0105(13) 0.0035(16)
C11 0.0165(14) 0.0189(14) 0.0194(15) -0.0056(12) 0.0090(12) -0.0035(13)
C12 0.0187(16) 0.0168(14) 0.0309(18) -0.0043(14) 0.0019(14) -0.0035(12)
Cl1 0.0632(8) 0.0524(7) 0.0700(9) 0.0007(7) 0.0002(7) -0.0083(6)
O1 0.0104(9) 0.0108(9) 0.0142(10) 0.0000(7) -0.0013(8) 0.0005(8)
O2 0.0191(11) 0.0213(11) 0.0110(11) 0.0003(9) -0.0007(8) 0.0005(9)
O3 0.0231(12) 0.0209(11) 0.0144(11) -0.0071(9) 0.0036(9) 0.0023(9)
O4 0.0199(11) 0.0289(12) 0.0154(11) 0.0025(10) 0.0022(9) 0.0113(10)
O5 0.0299(13) 0.0151(10) 0.0161(11) 0.0016(9) 0.0015(9) -0.0033(9)
O6 0.0102(11) 0.0687(19) 0.0149(11) 0.0143(13) -0.0015(9) 0.0006(11)
O7 0.0273(13) 0.0168(10) 0.0182(11) -0.0028(9) 0.0038(10) 0.0016(9)
O8 0.0103(11) 0.0404(14) 0.0253(13) -0.0156(11) 0.0022(9) -0.0032(10)
O9 0.0154(11) 0.0311(13) 0.0258(13) -0.0109(10) -0.0005(9) -0.0021(10)
O10 0.0329(13) 0.0231(11) 0.0164(11) 0.0013(9) 0.0079(11) 0.0015(10)
O11 0.0133(11) 0.0268(12) 0.0263(12) -0.0053(10) -0.0054(9) 0.0037(9)
O12 0.0230(12) 0.0267(12) 0.0246(13) 0.0091(10) 0.0094(10) 0.0135(10)
O13 0.0142(11) 0.0331(13) 0.0169(11) 0.0028(10) 0.0033(9) 0.0053(9)
O14 0.0149(11) 0.0200(11) 0.0398(14) -0.0092(11) -0.0052(10) 0.0027(9)
O15 0.0223(12) 0.0320(13) 0.0180(12) 0.0044(10) 0.0076(9) 0.0135(10)
O16 0.0604(18) 0.0178(12) 0.0234(13) 0.0082(10) -0.0207(12) -0.0146(11)
V1 0.0115(2) 0.0130(2) 0.0109(2) 0.00085(18) -0.00069(19) -0.00155(19)
V2 0.0099(2) 0.0148(2) 0.0108(2) -0.00267(18) 0.00144(18) -0.00018(19)
V3 0.0098(2) 0.0160(2) 0.0137(2) 0.00023(19) 0.00027(18) 0.00247(19)

loop_
_atom_type_symbol
_atom_type_description
_atom_type_scat_dispersion_real
_atom_type_scat_dispersion_imag
_atom_type_scat_source
C C 0.0033 0.0016 'International Tables Vol C Tables 4.2.6.8 and 6.1.1.4'
H H 0.0000 0.0000 'International Tables Vol C Tables 4.2.6.8 and 6.1.1.4'
O O 0.0106 0.0060 'International Tables Vol C Tables 4.2.6.8 and 6.1.1.4'
V V 0.3005 0.5294 'International Tables Vol C Tables 4.2.6.8 and 6.1.1.4'
Cl Cl 0.1484 0.1585 'International Tables Vol C Tables 4.2.6.8 and 6.1.1.4'

loop_
_geom_angle_atom_site_label_1
_geom_angle_atom_site_label_2
_geom_angle_atom_site_label_3
_geom_angle
_geom_angle_site_symmetry_1
_geom_angle_site_symmetry_3
_geom_angle_publ_flag
O7 C1 O5 124.1(3) . . ?
O7 C1 C2 117.8(3) . . ?
O5 C1 C2 118.0(3) . . ?
O6 C3 O8 124.8(3) . . ?
O6 C3 C4 118.0(3) . . ?
O8 C3 C4 117.1(3) . . ?
O9 C5 O11 125.2(3) . . ?
O9 C5 C6 116.8(3) . . ?
O11 C5 C6 117.9(3) . . ?
O12 C7 O10 124.0(3) . . ?
O12 C7 C8 118.4(3) . . ?
O10 C7 C8 117.7(3) . . ?
O13 C9 O15 124.3(3) . . ?
O13 C9 C10 117.6(3) . . ?
O15 C9 C10 118.1(3) . . ?
O14 C11 O16 123.6(3) . . ?
O14 C11 C12 118.6(3) . . ?
O16 C11 C12 117.9(3) . . ?
V1 O1 V3 120.20(11) . . ?
V1 O1 V2 120.20(10) . . ?
V3 O1 V2 119.57(11) . . ?
C1 O5 V1 129.9(2) . . ?
C3 O6 V1 134.5(2) . . ?
C1 O7 V2 137.1(2) . . ?
C3 O8 V2 132.1(2) . . ?
C5 O9 V2 132.5(2) . . ?
C7 O10 V2 130.4(2) . . ?
C5 O11 V3 134.0(2) . . ?
C7 O12 V3 136.9(2) . . ?
C9 O13 V3 134.7(2) . . ?
C11 O14 V3 134.0(2) . . ?
C9 O15 V1 133.0(2) . . ?
C11 O16 V1 134.6(2) . . ?
O1 V1 O16 92.83(10) . . ?
O1 V1 O15 97.23(10) . . ?
O16 V1 O15 90.75(12) . . ?
O1 V1 O6 94.75(9) . . ?
O16 V1 O6 85.55(13) . . ?
O15 V1 O6 167.62(11) . . ?
O1 V1 O5 94.35(9) . . ?
O16 V1 O5 172.80(10) . . ?
O15 V1 O5 88.99(10) . . ?
O6 V1 O5 93.20(12) . . ?
O1 V1 O2 177.15(9) . . ?
O16 V1 O2 87.39(10) . . ?
O15 V1 O2 85.60(10) . . ?
O6 V1 O2 82.44(10) . . ?
O5 V1 O2 85.42(10) . . ?
O1 V2 O9 94.11(9) . . ?
O1 V2 O8 93.53(9) . . ?
O9 V2 O8 172.12(10) . . ?
O1 V2 O7 93.03(9) . . ?
O9 V2 O7 88.52(11) . . ?
O8 V2 O7 93.01(11) . . ?
O1 V2 O3 176.36(10) . . ?
O9 V2 O3 88.60(10) . . ?
O8 V2 O3 83.84(10) . . ?
O7 V2 O3 84.61(10) . . ?
O1 V2 O10 97.99(9) . . ?
O9 V2 O10 90.90(11) . . ?
O8 V2 O10 86.12(11) . . ?
O7 V2 O10 168.98(10) . . ?
O3 V2 O10 84.38(10) . . ?
O1 V3 O11 91.96(9) . . ?
O1 V3 O12 95.35(9) . . ?
O11 V3 O12 92.82(11) . . ?
O1 V3 O14 92.21(9) . . ?
O11 V3 O14 175.54(10) . . ?
O12 V3 O14 85.23(12) . . ?
O1 V3 O13 96.29(9) . . ?
O11 V3 O13 90.88(10) . . ?
O12 V3 O13 167.65(10) . . ?
O14 V3 O13 90.22(11) . . ?
O1 V3 O4 178.64(10) . . ?
O11 V3 O4 87.26(10) . . ?
O12 V3 O4 83.57(10) . . ?
O14 V3 O4 88.53(10) . . ?
O13 V3 O4 84.84(10) . . ?

loop_
_geom_bond_atom_site_label_1
_geom_bond_atom_site_label_2
_geom_bond_distance
_geom_bond_site_symmetry_2
_geom_bond_publ_flag
C1 O7 1.249(4) . ?
C1 O5 1.265(4) . ?
C1 C2 1.513(4) . ?
C3 O6 1.242(4) . ?
C3 O8 1.255(4) . ?
C3 C4 1.511(4) . ?
C5 O9 1.254(4) . ?
C5 O11 1.258(4) . ?
C5 C6 1.501(4) . ?
C7 O12 1.249(4) . ?
C7 O10 1.272(4) . ?
C7 C8 1.493(5) . ?
C9 O13 1.250(4) . ?
C9 O15 1.259(4) . ?
C9 C10 1.503(4) . ?
C11 O14 1.258(4) . ?
C11 O16 1.262(4) . ?
C11 C12 1.496(4) . ?
O1 V1 1.920(2) . ?
O1 V3 1.925(2) . ?
O1 V2 1.928(2) . ?
O2 V1 2.040(2) . ?
O3 V2 2.026(2) . ?
O4 V3 2.035(2) . ?
O5 V1 2.025(2) . ?
O6 V1 2.019(2) . ?
O7 V2 2.012(2) . ?
O8 V2 2.005(2) . ?
O9 V2 2.002(2) . ?
O10 V2 2.051(2) . ?
O11 V3 2.008(2) . ?
O12 V3 2.010(2) . ?
O13 V3 2.021(2) . ?
O14 V3 2.018(2) . ?
O15 V1 2.010(2) . ?
O16 V1 1.997(2) . ?

loop_
_platon_squeeze_void_nr
_platon_squeeze_void_average_x
_platon_squeeze_void_average_y
_platon_squeeze_void_average_z
_platon_squeeze_void_volume
_platon_squeeze_void_count_electrons
1 0.000 0.500 0.083 290.9 111.6
2 0.500 0.000 -0.083 290.7 112.0
3 0.500 0.500 0.153 32.6 13.2
4 0.000 1.000 0.847 32.8 12.9
